data_4511665
loop_
_publ_author_name
'Downard, Andrew'
'Nieuwenhuyzen, Mark'
'Seddon, Kenneth R.'
'van den Berg, Jan-Albert'
'Schmidt, Michael A.'
'Vaughan, Julian F. S.'
'Welz-Biermann, Urs'

_publ_section_title
;
 Structural Features of Lithium Organoborates
;
_journal_issue 2
_journal_name_full 'Crystal Growth &amp; Design'
_journal_page_first 111
_journal_paper_doi 10.1021/cg010035q
_journal_volume 2
_journal_year 2002
_chemical_formula_sum 'C22 H24 B Li O8'
_chemical_formula_weight 434.16
_chemical_name_systematic
; 
 ? 
;
_space_group_IT_number 9
_symmetry_cell_setting monoclinic
_symmetry_space_group_name_Hall 'C -2yc'
_symmetry_space_group_name_H-M 'C 1 c 1'
_atom_sites_solution_hydrogens geom
_atom_sites_solution_primary direct
_atom_sites_solution_secondary difmap
_audit_creation_method SHELXL-97
_cell_angle_alpha 90.00
_cell_angle_beta 92.775(4)
_cell_angle_gamma 90.00
_cell_formula_units_Z 4
_cell_length_a 8.874(2)
_cell_length_b 17.329(6)
_cell_length_c 14.646(4)
_cell_measurement_temperature 153(2)
_cell_volume 2249.6(11)
_computing_cell_refinement 'Bruker SMART'
_computing_data_collection 'Bruker SMART'
_computing_data_reduction 'Bruker SHELXTL'
_computing_molecular_graphics 'Bruker SHELXTL'
_computing_publication_material 'Bruker SHELXTL'
_computing_structure_refinement 'SHELXL-97 (Sheldrick, 1997)'
_computing_structure_solution 'SHELXS-97 (Sheldrick, 1990)'
_diffrn_ambient_temperature 153(2)
_diffrn_measured_fraction_theta_full 0.896
_diffrn_measured_fraction_theta_max 0.896
_diffrn_measurement_device_type 'CCD area detector'
_diffrn_measurement_method 'phi and omega scans'
_diffrn_radiation_monochromator graphite
_diffrn_radiation_source 'fine-focus sealed tube'
_diffrn_radiation_type MoK\a
_diffrn_radiation_wavelength 0.71073
_diffrn_reflns_av_R_equivalents 0.0915
_diffrn_reflns_av_sigmaI/netI 0.0793
_diffrn_reflns_limit_h_max 11
_diffrn_reflns_limit_h_min -11
_diffrn_reflns_limit_k_max 22
_diffrn_reflns_limit_k_min -20
_diffrn_reflns_limit_l_max 16
_diffrn_reflns_limit_l_min -19
_diffrn_reflns_number 6916
_diffrn_reflns_theta_full 28.21
_diffrn_reflns_theta_max 28.21
_diffrn_reflns_theta_min 2.35
_exptl_absorpt_coefficient_mu 0.095
_exptl_absorpt_correction_type none
_exptl_crystal_colour colourless
_exptl_crystal_density_diffrn 1.282
_exptl_crystal_density_meas ?
_exptl_crystal_density_method 'not measured'
_exptl_crystal_description 'irregular block'
_exptl_crystal_F_000 912
_exptl_crystal_size_max 0.26
_exptl_crystal_size_mid 0.23
_exptl_crystal_size_min 0.18
_refine_diff_density_max 0.363
_refine_diff_density_min -0.267
_refine_diff_density_rms 0.062
_refine_ls_abs_structure_details 'Flack H D (1983), Acta Cryst. A39, 876-881'
_refine_ls_abs_structure_Flack 1.0(14)
_refine_ls_extinction_method none
_refine_ls_goodness_of_fit_ref 1.037
_refine_ls_hydrogen_treatment mixed
_refine_ls_matrix_type full
_refine_ls_number_parameters 289
_refine_ls_number_reflns 4346
_refine_ls_number_restraints 2
_refine_ls_restrained_S_all 1.036
_refine_ls_R_factor_all 0.0835
_refine_ls_R_factor_gt 0.0619
_refine_ls_shift/su_max 0.187
_refine_ls_shift/su_mean 0.016
_refine_ls_structure_factor_coef Fsqd
_refine_ls_weighting_details 'calc w=1/[\s^2^(Fo^2^)+(0.0969P)^2^+0.0000P] where P=(Fo^2^+2Fc^2^)/3'
_refine_ls_weighting_scheme calc
_refine_ls_wR_factor_gt 0.1525
_refine_ls_wR_factor_ref 0.1735
_reflns_number_gt 3200
_reflns_number_total 4346
_reflns_threshold_expression >2sigma(I)
_cod_data_source_file cg010035q.cif
_cod_data_source_block libsb3m
_cod_depositor_comments
;
The following automatic conversions were performed:

'_symmetry_cell_setting' value 'Monoclinic' changed to 'monoclinic'
according to
/usr/data/users/saulius/automatic-downloads/retrospective/ACS/lib/dictionaries/cif_core.dic
dictionary named 'cif_core.dic' version 2.4.2 from 2011-04-26.

Automatic conversion script
Id: cif_fix_values 2281 2013-09-26 08:29:07Z andrius 

The following automatic conversions were performed:

'_exptl_crystal_density_meas' value 'not_measured' was changed to '?'
- the value is perceived as not measured.

Automatic conversion script
Id: cif_fix_values 3008 2015-01-20 13:52:24Z robertas 
;
_cod_original_sg_symbol_H-M Cc
_cod_database_code 4511665

loop_
_symmetry_equiv_pos_as_xyz
'x, y, z'
'x, -y, z+1/2'
'x+1/2, y+1/2, z'
'x+1/2, -y+1/2, z+1/2'

loop_
_atom_site_label
_atom_site_type_symbol
_atom_site_fract_x
_atom_site_fract_y
_atom_site_fract_z
_atom_site_U_iso_or_equiv
_atom_site_adp_type
_atom_site_occupancy
_atom_site_symmetry_multiplicity
_atom_site_calc_flag
_atom_site_refinement_flags
Li1 Li 0.5320(7) 0.1865(3) 0.8995(4) 0.0389(14) Uani 1 1 d .
B1 B 0.1409(5) -0.0289(2) 0.7466(3) 0.0328(9) Uani 1 1 d .
O1A O 0.2247(3) 0.02422(14) 0.81141(17) 0.0358(6) Uani 1 1 d .
C2A C 0.3144(4) 0.08158(19) 0.7861(3) 0.0303(7) Uani 1 1 d .
O2A O 0.3711(3) 0.12555(15) 0.84507(18) 0.0398(6) Uani 1 1 d .
C3A C 0.3401(4) 0.08800(19) 0.6867(2) 0.0306(7) Uani 1 1 d .
C4A C 0.4262(5) 0.1488(2) 0.6531(3) 0.0430(9) Uani 1 1 d .
H4A H 0.4680 0.1865 0.6940 0.052 Uiso 1 1 calc R
C5A C 0.4510(5) 0.1540(3) 0.5588(3) 0.0549(12) Uani 1 1 d .
H5A H 0.5070 0.1958 0.5358 0.066 Uiso 1 1 calc R
C6A C 0.3917(5) 0.0965(3) 0.4992(3) 0.0495(10) Uani 1 1 d .
H6A H 0.4098 0.0996 0.4359 0.059 Uiso 1 1 calc R
C7A C 0.3077(4) 0.0359(2) 0.5309(3) 0.0398(9) Uani 1 1 d .
H7A H 0.2677 -0.0021 0.4897 0.048 Uiso 1 1 calc R
C8A C 0.2818(4) 0.0307(2) 0.6256(3) 0.0309(7) Uani 1 1 d .
O9A O 0.2014(3) -0.03020(15) 0.65578(18) 0.0387(6) Uani 1 1 d .
O1B O 0.1646(3) -0.10733(14) 0.78652(18) 0.0366(6) Uani 1 1 d .
C2B C 0.0547(4) -0.1570(2) 0.8048(2) 0.0293(7) Uani 1 1 d .
O2B O 0.0904(3) -0.22310(14) 0.83223(19) 0.0382(6) Uani 1 1 d .
C3B C -0.1023(4) -0.1298(2) 0.7911(2) 0.0303(7) Uani 1 1 d .
C4B C -0.2252(4) -0.1788(2) 0.8108(3) 0.0400(9) Uani 1 1 d .
H4B H -0.2060 -0.2298 0.8323 0.048 Uiso 1 1 calc R
C5B C -0.3725(4) -0.1531(2) 0.7989(3) 0.0469(10) Uani 1 1 d .
H5B H -0.4540 -0.1859 0.8128 0.056 Uiso 1 1 calc R
C6B C -0.4007(4) -0.0776(2) 0.7661(3) 0.0441(9) Uani 1 1 d .
H6B H -0.5019 -0.0603 0.7571 0.053 Uiso 1 1 calc R
C7B C -0.2830(4) -0.0281(2) 0.7464(3) 0.0394(8) Uani 1 1 d .
H7B H -0.3035 0.0227 0.7248 0.047 Uiso 1 1 calc R
C8B C -0.1318(4) -0.0544(2) 0.7592(2) 0.0313(7) Uani 1 1 d .
O9B O -0.0184(3) -0.00481(15) 0.7418(2) 0.0415(7) Uani 1 1 d .
O1S O 0.4680(3) 0.22784(18) 1.0137(2) 0.0577(9) Uani 1 1 d .
C2S C 0.5177(12) 0.3024(5) 1.0506(6) 0.151(5) Uani 1 1 d .
H2SA H 0.6291 0.3055 1.0499 0.181 Uiso 1 1 calc R
H2SB H 0.4750 0.3441 1.0112 0.181 Uiso 1 1 calc R
C3S C 0.4731(7) 0.3135(3) 1.1403(4) 0.0834(18) Uani 1 1 d .
H3SA H 0.4452 0.3680 1.1508 0.100 Uiso 1 1 calc R
H3SB H 0.5543 0.2984 1.1855 0.100 Uiso 1 1 calc R
C4S C 0.3351(6) 0.2599(4) 1.1455(4) 0.0820(18) Uani 1 1 d .
H4SA H 0.3308 0.2364 1.2070 0.098 Uiso 1 1 calc R
H4SB H 0.2401 0.2885 1.1315 0.098 Uiso 1 1 calc R
C5S C 0.3611(8) 0.1988(4) 1.0732(5) 0.095(2) Uani 1 1 d .
H5SA H 0.3992 0.1507 1.1026 0.114 Uiso 1 1 calc R
H5SB H 0.2652 0.1870 1.0386 0.114 Uiso 1 1 calc R
O6S O 0.7126(3) 0.12370(17) 0.9193(2) 0.0505(8) Uani 1 1 d .
C7S C 0.8643(5) 0.1497(3) 0.9050(3) 0.0540(11) Uani 1 1 d .
H7SA H 0.8709 0.2066 0.9096 0.065 Uiso 1 1 calc R
H7SB H 0.8962 0.1338 0.8439 0.065 Uiso 1 1 calc R
C8S C 0.9622(6) 0.1117(3) 0.9799(4) 0.0675(14) Uani 1 1 d .
H8SA H 1.0657 0.1028 0.9599 0.081 Uiso 1 1 calc R
H8SB H 0.9673 0.1436 1.0361 0.081 Uiso 1 1 calc R
C9S C 0.8822(5) 0.0369(3) 0.9951(3) 0.0553(12) Uani 1 1 d .
H9SA H 0.9089 -0.0023 0.9495 0.066 Uiso 1 1 calc R
H9SC H 0.9061 0.0165 1.0573 0.066 Uiso 1 1 calc R
C10S C 0.7184(6) 0.0596(3) 0.9832(4) 0.0685(14) Uani 1 1 d .
H10C H 0.6573 0.0158 0.9586 0.082 Uiso 1 1 calc R
H10A H 0.6790 0.0754 1.0425 0.082 Uiso 1 1 calc R

loop_
_atom_site_aniso_label
_atom_site_aniso_U_11
_atom_site_aniso_U_22
_atom_site_aniso_U_33
_atom_site_aniso_U_23
_atom_site_aniso_U_13
_atom_site_aniso_U_12
Li1 0.052(4) 0.033(3) 0.032(4) -0.001(3) -0.004(3) -0.004(3)
B1 0.040(2) 0.0224(18) 0.036(2) 0.0016(16) -0.0002(16) -0.0049(16)
O1A 0.0416(13) 0.0363(14) 0.0297(14) 0.0022(10) 0.0024(10) -0.0110(11)
C2A 0.0304(16) 0.0269(16) 0.033(2) 0.0008(14) -0.0017(14) 0.0018(13)
O2A 0.0510(15) 0.0333(13) 0.0343(15) -0.0024(11) -0.0060(11) -0.0098(11)
C3A 0.0302(16) 0.0307(17) 0.031(2) 0.0022(14) -0.0004(13) -0.0007(14)
C4A 0.053(2) 0.041(2) 0.036(2) 0.0016(17) -0.0010(16) -0.0207(18)
C5A 0.064(3) 0.058(3) 0.043(3) 0.009(2) 0.003(2) -0.025(2)
C6A 0.055(2) 0.059(3) 0.035(2) 0.003(2) 0.0093(18) -0.007(2)
C7A 0.044(2) 0.044(2) 0.031(2) -0.0026(16) 0.0008(16) -0.0038(17)
C8A 0.0272(15) 0.0310(18) 0.035(2) -0.0005(14) 0.0012(13) 0.0021(14)
O9A 0.0465(14) 0.0344(13) 0.0351(15) -0.0039(11) 0.0007(11) -0.0138(11)
O1B 0.0322(12) 0.0293(13) 0.0479(16) 0.0090(11) -0.0030(10) -0.0068(10)
C2B 0.0321(17) 0.0312(18) 0.0244(18) -0.0004(13) -0.0005(13) -0.0027(13)
O2B 0.0365(13) 0.0304(13) 0.0478(17) 0.0081(11) 0.0013(11) 0.0004(10)
C3B 0.0319(17) 0.0293(17) 0.030(2) -0.0028(13) 0.0001(13) 0.0018(13)
C4B 0.0367(19) 0.0342(19) 0.049(3) 0.0024(16) 0.0047(16) -0.0013(15)
C5B 0.0333(18) 0.044(2) 0.064(3) -0.003(2) 0.0115(17) -0.0064(16)
C6B 0.0326(18) 0.052(2) 0.048(3) 0.0008(19) 0.0011(16) 0.0051(17)
C7B 0.0414(19) 0.041(2) 0.035(2) 0.0039(16) 0.0010(15) 0.0065(16)
C8B 0.0344(17) 0.0351(19) 0.0243(19) 0.0005(14) -0.0013(13) 0.0023(14)
O9B 0.0387(14) 0.0312(13) 0.0544(19) 0.0126(12) 0.0016(12) -0.0025(11)
O1S 0.0666(19) 0.0619(19) 0.0453(19) -0.0150(15) 0.0108(14) -0.0310(16)
C2S 0.195(9) 0.169(8) 0.095(6) -0.087(6) 0.068(6) -0.131(8)
C3S 0.119(5) 0.054(3) 0.077(4) -0.017(3) 0.015(4) -0.011(3)
C4S 0.060(3) 0.126(5) 0.061(4) -0.017(3) 0.016(2) 0.014(3)
C5S 0.100(4) 0.104(5) 0.085(4) -0.019(4) 0.037(4) -0.065(4)
O6S 0.0438(15) 0.0422(15) 0.065(2) 0.0195(14) -0.0068(13) -0.0021(12)
C7S 0.047(2) 0.060(3) 0.056(3) 0.001(2) 0.0040(19) 0.005(2)
C8S 0.050(2) 0.066(3) 0.085(4) 0.007(3) -0.009(2) 0.004(2)
C9S 0.073(3) 0.045(2) 0.046(3) -0.002(2) -0.016(2) 0.016(2)
C10S 0.064(3) 0.066(3) 0.075(4) 0.033(3) 0.000(2) 0.007(3)

loop_
_atom_type_symbol
_atom_type_description
_atom_type_scat_dispersion_real
_atom_type_scat_dispersion_imag
_atom_type_scat_source
C C 0.0033 0.0016 'International Tables Vol C Tables 4.2.6.8 and 6.1.1.4'
H H 0.0000 0.0000 'International Tables Vol C Tables 4.2.6.8 and 6.1.1.4'
Li Li -0.0003 0.0001 'International Tables Vol C Tables 4.2.6.8 and 6.1.1.4'
B B 0.0013 0.0007 'International Tables Vol C Tables 4.2.6.8 and 6.1.1.4'
O O 0.0106 0.0060 'International Tables Vol C Tables 4.2.6.8 and 6.1.1.4'

loop_
_geom_angle_atom_site_label_1
_geom_angle_atom_site_label_2
_geom_angle_atom_site_label_3
_geom_angle
_geom_angle_site_symmetry_1
_geom_angle_site_symmetry_3
O2A Li1 O1S 108.7(3) . .
O2A Li1 O2B 116.5(3) . 3
O1S Li1 O2B 103.8(3) . 3
O2A Li1 O6S 110.1(3) . .
O1S Li1 O6S 110.7(3) . .
O2B Li1 O6S 106.8(3) 3 .
O9A B1 O9B 110.8(3) . .
O9A B1 O1B 107.0(3) . .
O9B B1 O1B 113.2(3) . .
O9A B1 O1A 113.3(3) . .
O9B B1 O1A 107.7(3) . .
O1B B1 O1A 104.9(3) . .
C2A O1A B1 124.5(3) . .
O2A C2A O1A 119.4(3) . .
O2A C2A C3A 124.0(3) . .
O1A C2A C3A 116.6(3) . .
C2A O2A Li1 153.7(3) . .
C4A C3A C8A 119.5(3) . .
C4A C3A C2A 120.7(3) . .
C8A C3A C2A 119.8(3) . .
C3A C4A C5A 120.3(4) . .
C6A C5A C4A 119.3(4) . .
C7A C6A C5A 121.4(4) . .
C6A C7A C8A 119.5(4) . .
O9A C8A C7A 118.6(3) . .
O9A C8A C3A 121.3(3) . .
C7A C8A C3A 120.1(3) . .
C8A O9A B1 120.4(3) . .
C2B O1B B1 125.1(3) . .
O2B C2B O1B 118.6(3) . .
O2B C2B C3B 124.0(3) . .
O1B C2B C3B 117.4(3) . .
C2B O2B Li1 146.7(3) . 3_445
C8B C3B C4B 119.3(3) . .
C8B C3B C2B 120.0(3) . .
C4B C3B C2B 120.7(3) . .
C5B C4B C3B 120.7(4) . .
C4B C5B C6B 119.5(4) . .
C7B C6B C5B 121.3(4) . .
C6B C7B C8B 119.2(3) . .
O9B C8B C3B 121.5(3) . .
O9B C8B C7B 118.4(3) . .
C3B C8B C7B 120.1(3) . .
C8B O9B B1 122.0(3) . .
C5S O1S C2S 106.6(4) . .
C5S O1S Li1 129.6(4) . .
C2S O1S Li1 123.6(4) . .
C3S C2S O1S 112.0(6) . .
C2S C3S C4S 103.0(5) . .
C5S C4S C3S 103.7(4) . .
O1S C5S C4S 108.1(5) . .
C7S O6S C10S 109.2(3) . .
C7S O6S Li1 124.7(3) . .
C10S O6S Li1 121.8(3) . .
O6S C7S C8S 105.3(4) . .
C9S C8S C7S 103.0(4) . .
C10S C9S C8S 102.6(4) . .
O6S C10S C9S 106.1(4) . .

loop_
_geom_bond_atom_site_label_1
_geom_bond_atom_site_label_2
_geom_bond_distance
_geom_bond_site_symmetry_2
Li1 O2A 1.919(7) .
Li1 O1S 1.929(7) .
Li1 O2B 1.935(7) 3
Li1 O6S 1.948(7) .
B1 O9A 1.459(5) .
B1 O9B 1.472(5) .
B1 O1B 1.491(4) .
B1 O1A 1.494(5) .
O1A C2A 1.337(4) .
C2A O2A 1.240(4) .
C2A C3A 1.489(5) .
C3A C4A 1.404(5) .
C3A C8A 1.417(5) .
C4A C5A 1.412(6) .
C5A C6A 1.410(6) .
C6A C7A 1.382(6) .
C7A C8A 1.420(5) .
C8A O9A 1.359(4) .
O1B C2B 1.337(4) .
C2B O2B 1.250(4) .
C2B C3B 1.475(4) .
O2B Li1 1.935(7) 3_445
C3B C8B 1.408(5) .
C3B C4B 1.423(5) .
C4B C5B 1.384(6) .
C5B C6B 1.411(6) .
C6B C7B 1.393(6) .
C7B C8B 1.421(5) .
C8B O9B 1.356(4) .
O1S C5S 1.412(6) .
O1S C2S 1.460(7) .
C2S C3S 1.403(9) .
C3S C4S 1.542(8) .
C4S C5S 1.524(9) .
O6S C7S 1.444(5) .
O6S C10S 1.452(5) .
C7S C8S 1.517(7) .
C8S C9S 1.500(7) .
C9S C10S 1.507(7) .
